data_4134591
loop_
_publ_author_name
'Liu, Bo'
'B\"ockmann, Marcus'
'Jiang, Wei'
'Doltsinis, Nikos L.'
'Wang, Zhaohui'

_publ_section_title
;
 Perylene Diimide-Embedded Double [8]Helicenes.
;
_journal_name_full 'Journal of the American Chemical Society'
_journal_paper_doi 10.1021/jacs.0c00954
_journal_year 2020
_chemical_absolute_configuration rmad
_chemical_formula_moiety 'C98 H78 N2 O4, 4(C H Cl3)'
_chemical_formula_sum 'C102 H82 Cl12 N2 O4'
_chemical_formula_weight 1825.09
_space_group_crystal_system monoclinic
_space_group_IT_number 4
_space_group_name_Hall 'P 2yb'
_space_group_name_H-M_alt 'P 1 21 1'
_atom_sites_solution_hydrogens mixed
_atom_sites_solution_primary dual
_audit_creation_date 2019-04-24
_audit_creation_method
;
Olex2 1.2
(compiled 2018.05.29 svn.r3508 for OlexSys, GUI svn.r5506)
;
_cell_angle_alpha 90
_cell_angle_beta 104.281(3)
_cell_angle_gamma 90
_cell_formula_units_Z 2
_cell_length_a 15.2028(3)
_cell_length_b 14.7948(2)
_cell_length_c 20.7050(7)
_cell_measurement_reflns_used 34646
_cell_measurement_temperature 169.99(12)
_cell_measurement_theta_max 74.6970
_cell_measurement_theta_min 2.4380
_cell_volume 4513.1(2)
_computing_cell_refinement 'CrysAlisPro 1.171.40.14e (Rigaku OD, 2018)'
_computing_data_collection 'CrysAlisPro 1.171.40.14e (Rigaku OD, 2018)'
_computing_data_reduction 'CrysAlisPro 1.171.40.14e (Rigaku OD, 2018)'
_computing_molecular_graphics 'Olex2 (Dolomanov et al., 2009)'
_computing_publication_material 'Olex2 (Dolomanov et al., 2009)'
_computing_structure_refinement 'ShelXL (Sheldrick, 2015)'
_computing_structure_solution 'ShelXT (Sheldrick, 2015)'
_diffrn_ambient_environment N~2~
_diffrn_ambient_temperature 169.99(12)
_diffrn_detector 'CCD plate'
_diffrn_detector_type HyPix
_diffrn_measured_fraction_theta_full 0.998
_diffrn_measured_fraction_theta_max 0.960
_diffrn_measurement_details
;
List of Runs (angles in degrees, time in seconds):

  # Type    Start    End  Width  t~exp~   \w     \q     \k     \f   Frames
--------------------------------------------------------------------------
  1  \w    -72.00  26.00   0.50    1.50    --  -47.20  82.00 161.00  196
  2  \w    -44.00 -13.00   0.50    1.50    --    6.00 130.00  45.86   62
  3  \w     -9.00  17.00   0.50    1.50    --   26.00 102.00  24.37   52
  4  \w     18.00  45.00   0.50    1.50    --   46.00  88.00  40.89   54
  5  \w     38.00  68.00   0.50    1.50    --   62.00  81.00  19.74   60
  6  \w     37.00  63.00   0.50    1.50    --   62.00  82.00  38.39   52
  7  \w     39.00  74.00   0.50    1.50    --   62.00  79.00  74.28   70
  8  \w     88.00 142.00   0.50    1.50    --   70.00  76.00 105.97  108
  9  \w     78.00 169.00   0.50    4.00    --  103.25  82.00 161.00  182
 10  \w     49.00  82.00   0.50    1.50    --   70.00  76.00 105.97   66
 11  \w     50.00  82.00   0.50    1.50    --   74.00  81.00 133.73   64
 12  \w     49.00  75.00   0.50    1.50    --   74.00  82.00 151.65   52
 13  \w     37.00  70.00   0.50    1.50    --   62.00  82.00 103.00   66
 14  \w     26.00 122.00   0.50    1.50    --   50.00  81.00  84.39  192
 15  \w     42.00  67.00   0.50    1.50    --   66.00  79.00 -49.42   50
 16  \w     38.00  64.00   0.50    1.50    --   62.00  80.00-107.56   52
 17  \w     38.00  95.00   0.50    1.50    --   62.00  81.00-160.11  114
 18  \w    101.00 130.00   0.50    1.50    --   62.00  81.00-160.11   58
 19  \w     47.00  73.00   0.50    1.50    --   70.00  78.00 -33.21   52
 20  \w     29.00 126.00   0.50    1.50    --   54.00  83.00 -16.60  194
 21  \w     38.00  69.00   0.50    1.50    --   62.00  79.00-176.19   62
 22  \w     42.00  68.00   0.50    1.50    --   66.00  79.00-130.68   52
 23  \w     29.00 126.00   0.50    1.50    --   54.00  83.00 -48.73  194
 24  \w     22.00 120.00   0.50    1.50    --   47.20  82.00 161.00  196
 25  \w     29.00 126.00   0.50    1.50    --   54.00  82.00 165.59  194
 26  \w     18.00  45.00   0.50    1.50    --   46.00  89.00 131.12   54
 27  \w     16.00  44.00   0.50    1.50    --   46.00  92.00 -31.25   56
 28  \w     11.00  37.00   0.50    1.50    --   42.00  94.00 -89.46   52
 29  \w      2.00  30.00   0.50    1.50    --   34.00  97.00-174.92   56
 30  \w     18.00  45.00   0.50    1.50    --   46.00  89.00-165.36   54
 31  \w     -8.00  21.00   0.50    1.50    --   26.00 101.00 -48.21   58
 32  \w    -39.00 -12.00   0.50    1.50    --   10.00 128.00 133.11   54
 33  \w   -124.00 -26.00   0.50    4.00    --  -99.00  82.00 161.00  196
 34  \w    -96.00 -70.00   0.50    4.00    --  -90.00 -69.00 -47.79   52
 35  \w    -78.00 -52.00   0.50    4.00    --  -78.00 -83.00 -40.11   52
 36  \w    -66.00 -40.00   0.50    1.50    --  -66.00 -83.00 -94.23   52
 37  \w    -77.00 -52.00   0.50    4.00    --  -78.00 -83.00-106.49   50
 38  \w    -78.00 -52.00   0.50    4.00    --  -78.00 -83.00-137.69   52
 39  \w    -81.00 -55.00   0.50    4.00    --  -78.00 -80.00 -88.95   52
 40  \w    -83.00 -57.00   0.50    4.00    --  -82.00 -83.00 -54.92   52
 41  \w    -75.00 -49.00   0.50    4.00    --  -74.00 -81.00  -2.59   52
 42  \w    -84.00 -48.00   0.50    4.00    --  -74.00 -83.00  38.02   72
 43  \w    -66.00 -41.00   0.50    1.50    --  -66.00 -81.00 122.10   50
 44  \w    -81.00 -53.00   0.50    4.00    --  -78.00 -81.00 120.94   56
 45  \w    -82.00 -56.00   0.50    4.00    --  -82.00 -83.00 160.16   52
 46  \w    -86.00 -56.00   0.50    4.00    --  -82.00 -83.00  79.53   60
 47  \w    -87.00 -61.00   0.50    4.00    --  -86.00 -82.00  53.93   52
 48  \w    -92.00 -57.00   0.50    4.00    --  -82.00 -83.00  32.45   70
 49  \w    -86.00 -60.00   0.50    4.00    --  -86.00 -83.00   8.38   52
 50  \w    -94.00 -68.00   0.50    4.00    --  -90.00 -75.00 -11.67   52
 51  \w    -96.00 -70.00   0.50    4.00    --  -90.00 -69.00 -55.36   52
 52  \w    -92.00 -66.00   0.50    4.00    --  -86.00 -73.00-112.75   52
 53  \w   -123.00 -34.00   0.50    1.50    --  -47.20 -19.00 -60.00  178
 54  \w    -94.00 -65.00   0.50    4.00    --  -90.00 -82.00  26.29   58
 55  \w    -99.00 -72.00   0.50    4.00    --  -94.00 -76.00 113.36   54
 56  \w    -99.00 -64.00   0.50    4.00    --  -86.00 -74.00 177.11   70
 57  \w   -105.00 -69.00   0.50    4.00    --  -90.00 -72.00 132.08   72
 58  \w    -97.00 -71.00   0.50    4.00    --  -90.00 -68.00 118.21   52
 59  \w   -106.00 -71.00   0.50    4.00    --  -94.00 -76.00 101.02   70
 60  \w   -108.00 -75.00   0.50    4.00    --  -99.00 -79.00  79.69   66
 61  \w   -120.00 -22.00   0.50    1.50    --  -47.20 -82.00  39.00  196
 62  \w    -24.00  62.00   0.50    1.50    --   47.20 -57.00 120.00  172
 63  \w     32.00 105.00   0.50    4.00    --  103.25 -82.00  39.00  146
 64  \w     64.00 125.00   0.50    4.00    --  103.25 -77.00  90.00  122
 65  \w     66.00 117.00   0.50    4.00    --  103.25-125.00   0.00  102
 66  \w     84.00 120.00   0.50    4.00    --  103.25 -61.00-120.00   72
 67  \w     42.00  68.00   0.50    4.00    --  103.25 -61.00-120.00   52
 68  \w     48.00  95.00   0.50    4.00    --  103.25 -94.00-120.00   94
 69  \w     31.00 109.00   0.50    4.00    --  103.25 -94.00 -60.00  156
 70  \w     31.00  59.00   0.50    4.00    --  103.25 -77.00  90.00   56
 71  \w     32.00 109.00   0.50    4.00    --  103.25 -94.00 120.00  154
 72  \w     31.00 109.00   0.50    4.00    --  103.25 -94.00  30.00  156
 73  \w     32.00  59.00   0.50    4.00    --  103.25-125.00   0.00   54
 74  \w    -24.00  72.00   0.50    1.50    --   47.20 -82.00  39.00  192
 75  \w     32.00 104.00   0.50    4.00    --  103.25 -94.00-150.00  144
 76  \w   -126.00 -30.00   0.50    1.50    --  -54.00 -79.00-124.04  192
 77  \w   -131.00 -56.00   0.50    4.00    --  -82.00 -83.00-152.06  150
 78  \w   -132.00 -73.00   0.50    4.00    --  -98.00 -81.00 -51.90  118
 79  \w   -142.00 -83.00   0.50    4.00    --  -99.00 -82.00  39.00  118
 80  \w   -123.00 -60.00   0.50    4.00    --  -82.00 -75.00  95.18  126
 81  \w   -131.00 -36.00   0.50    1.50    --  -58.00 -75.00 109.47  190
 82  \w   -136.00-110.00   0.50    1.50    --  -66.00 -81.00 122.10   52
 83  \w   -151.00-125.00   0.50    4.00    --  -82.00 -83.00 160.16   52
 84  \w   -142.00 -75.00   0.50    4.00    --  -99.00 -79.00 161.47  134
 85  \w   -157.00-131.00   0.50    4.00    --  -86.00 -74.00 177.11   52
 86  \w   -151.00-103.00   0.50    4.00    --  -90.00 -68.00 118.21   96
 87  \w   -160.00-101.00   0.50    4.00    --  -90.00 -82.00  26.29  118
 88  \w   -158.00 -74.00   0.50    4.00    --  -94.00 -71.00 -81.11  168
 89  \w   -144.00 -70.00   0.50    4.00    --  -94.00 -79.00-120.01  148
 90  \w   -160.00-114.00   0.50    4.00    --  -90.00 -69.00 -47.79   92
 91  \w   -157.00 -71.00   0.50    4.00    --  -94.00 -76.00 -88.04  172
 92  \w   -161.00-123.00   0.50    4.00    --  -90.00 -75.00 -11.67   76
 93  \w   -167.00 -72.00   0.50    4.00    --  -94.00 -76.00 -25.86  190
 94  \w   -166.00 -71.00   0.50    4.00    --  -94.00 -78.00  86.64  190
 95  \w   -159.00-127.00   0.50    4.00    --  -94.00 -76.00 101.02   64
 96  \w   -167.00-102.00   0.50    4.00    --  -94.00 -76.00 113.36  130
 97  \w   -168.00 -81.00   0.50    4.00    --  -99.00 -64.00  37.39  174
 98  \w   -162.00-136.00   0.50    4.00    --  -99.00 -79.00  79.69   52
 99  \w   -167.00 -74.00   0.50    4.00    --  -99.00 -82.00  -7.50  186
100  \w   -164.00 -76.00   0.50    4.00    --  -99.00 -77.00-180.00  176
101  \w   -162.00 -74.00   0.50    4.00    --  -99.00 -81.00-135.88  176
;
_diffrn_measurement_device 'four-circle diffractometer'
_diffrn_measurement_device_type 'XtaLAB Synergy R, HyPix'
_diffrn_measurement_method '\w scans'
_diffrn_orient_matrix_type 'CrysAlisPro convention (1999,Acta A55,543-557)'
_diffrn_orient_matrix_UB_11 -0.0988093000
_diffrn_orient_matrix_UB_12 -0.0329949000
_diffrn_orient_matrix_UB_13 -0.0121154000
_diffrn_orient_matrix_UB_21 -0.0074841000
_diffrn_orient_matrix_UB_22 0.0451518000
_diffrn_orient_matrix_UB_23 0.0655204000
_diffrn_orient_matrix_UB_31 -0.0333035000
_diffrn_orient_matrix_UB_32 0.0878213000
_diffrn_orient_matrix_UB_33 -0.0381973000
_diffrn_radiation_monochromator mirror
_diffrn_radiation_probe x-ray
_diffrn_radiation_type CuK\a
_diffrn_radiation_wavelength 1.54184
_diffrn_reflns_av_R_equivalents 0.1905
_diffrn_reflns_av_unetI/netI 0.0691
_diffrn_reflns_Laue_measured_fraction_full 0.998
_diffrn_reflns_Laue_measured_fraction_max 0.960
_diffrn_reflns_limit_h_max 18
_diffrn_reflns_limit_h_min -19
_diffrn_reflns_limit_k_max 18
_diffrn_reflns_limit_k_min -17
_diffrn_reflns_limit_l_max 25
_diffrn_reflns_limit_l_min -25
_diffrn_reflns_number 161649
_diffrn_reflns_point_group_measured_fraction_full 0.997
_diffrn_reflns_point_group_measured_fraction_max 0.940
_diffrn_reflns_theta_full 67.684
_diffrn_reflns_theta_max 76.290
_diffrn_reflns_theta_min 2.999
_diffrn_source 'Rotating-anode X-ray tube'
_diffrn_source_type 'PhotonJet R (Cu) X-ray Source'
_exptl_absorpt_coefficient_mu 3.796
_exptl_absorpt_correction_T_max 1.00000
_exptl_absorpt_correction_T_min 0.41259
_exptl_absorpt_correction_type multi-scan
_exptl_absorpt_process_details
;
CrysAlisPro 1.171.40.14e (Rigaku Oxford Diffraction, 2018)
Empirical absorption correction using spherical harmonics,
 implemented in SCALE3 ABSPACK scaling algorithm.
;
_exptl_crystal_colour 'light red'
_exptl_crystal_density_diffrn 1.343
_exptl_crystal_description needle
_exptl_crystal_F_000 1888
_exptl_crystal_size_max 0.34
_exptl_crystal_size_mid 0.33
_exptl_crystal_size_min 0.14
_refine_diff_density_max 0.951
_refine_diff_density_min -0.539
_refine_diff_density_rms 0.109
_refine_ls_abs_structure_details
;
 Flack x determined using 3215 quotients [(I+)-(I-)]/[(I+)+(I-)]
 (Parsons, Flack and Wagner, Acta Cryst. B69 (2013) 249-259).
;
_refine_ls_abs_structure_Flack 0.12(3)
_refine_ls_extinction_method none
_refine_ls_goodness_of_fit_ref 2.102
_refine_ls_hydrogen_treatment constr
_refine_ls_matrix_type full
_refine_ls_number_parameters 1082
_refine_ls_number_reflns 17768
_refine_ls_number_restraints 468
_refine_ls_restrained_S_all 2.150
_refine_ls_R_factor_all 0.2094
_refine_ls_R_factor_gt 0.1532
_refine_ls_shift/su_max 0.003
_refine_ls_shift/su_mean 0.000
_refine_ls_structure_factor_coef Fsqd
_refine_ls_weighting_details 'w=1/[\s^2^(Fo^2^)+(0.1000P)^2^] where P=(Fo^2^+2Fc^2^)/3'
_refine_ls_weighting_scheme calc
_refine_ls_wR_factor_gt 0.3610
_refine_ls_wR_factor_ref 0.3859
_reflns_Friedel_coverage 0.881
_reflns_Friedel_fraction_full 0.995
_reflns_Friedel_fraction_max 0.917
_reflns_number_gt 9912
_reflns_number_total 17768
_reflns_threshold_expression 'I > 2\s(I)'
_cod_data_source_file ja0c00954_si_007.cif
_cod_data_source_block tx634a
_cod_database_code 4134591
_shelx_shelxl_version_number 2018/3
_chemical_oxdiff_formula CHON
_chemical_oxdiff_usercomment CHON
_shelx_space_group_comment
;
The symmetry employed for this shelxl refinement is uniquely defined
by the following loop, which should always be used as a source of
symmetry information in preference to the above space-group names.
They are only intended as comments.
;
_reflns_odcompleteness_completeness 100.00
_reflns_odcompleteness_iscentric 1
_reflns_odcompleteness_theta 66.97
_olex2_refinement_description
;
1. Fixed Uiso
 At 1.2 times of:
  All C(H) groups, All C(H,H) groups
 At 1.5 times of:
  All C(H,H,H) groups
2. Restrained distances
 C53-C15 = C35-C34 = C39-C38 = C38-C37
 1.39 with sigma of 0.01
 Cl10-C101 = Cl11-C101 = Cl12-C101 = Cl6-C100 = Cl5-C100 = Cl4-C100
 1.76 with sigma of 0.01
 Cl8-C102 = Cl7-C102 = Cl9-C102
 1.76 with sigma of 0.01
 C85-C84 = C86-C85 = C87-C86
 1.54 with sigma of 0.01
 C78-C77 = C79-C78 = C80-C79 = C81-C80 = C81-C82 = C83-C77 = C84-C83 = C89-C88
 = C90-C89 = C90-C91 = C92-C91 = C93-C92 = C94-C88 = C94-C95 = C95-C96 = C96-
 C97 = C98-C97
 1.54 with sigma of 0.01
 C95-C97
 2.5 with sigma of 0.02
 C96-C94
 2.5 with sigma of 0.02
 Cl10-Cl12
 2.7 with sigma of 0.02
 Cl11-Cl12
 2.7 with sigma of 0.02
 Cl10-Cl11
 2.7 with sigma of 0.02
 C93-C91
 2.5 with sigma of 0.02
 C85-C87
 2.6 with sigma of 0.02
 C83-C85
 2.5 with sigma of 0.02
 C84-C86
 2.5 with sigma of 0.02
 C80-C82
 2.5 with sigma of 0.02
 C96-C98
 2.5 with sigma of 0.02
3. Rigid bond restraints
 C14, C13
 with sigma for 1-2 distances of 0.01 and sigma for 1-3 distances of 0.01
 N2, C11
 with sigma for 1-2 distances of 0.01 and sigma for 1-3 distances of 0.01
 C79, C80
 with sigma for 1-2 distances of 0.01 and sigma for 1-3 distances of 0.01
 C30, C31
 with sigma for 1-2 distances of 0.01 and sigma for 1-3 distances of 0.01
 C34, C37
 with sigma for 1-2 distances of 0.01 and sigma for 1-3 distances of 0.01
 C65, C76
 with sigma for 1-2 distances of 0.01 and sigma for 1-3 distances of 0.01
 C69, C70
 with sigma for 1-2 distances of 0.01 and sigma for 1-3 distances of 0.01
 C85, C84
 with sigma for 1-2 distances of 0.01 and sigma for 1-3 distances of 0.01
 C41, C52
 with sigma for 1-2 distances of 0.01 and sigma for 1-3 distances of 0.01
 C38, C37
 with sigma for 1-2 distances of 0.01 and sigma for 1-3 distances of 0.01
 C7, C8
 with sigma for 1-2 distances of 0.01 and sigma for 1-3 distances of 0.01
 C86, C87
 with sigma for 1-2 distances of 0.01 and sigma for 1-3 distances of 0.01
 N2, C88
 with sigma for 1-2 distances of 0.01 and sigma for 1-3 distances of 0.01
 C15, C16
 with sigma for 1-2 distances of 0.01 and sigma for 1-3 distances of 0.01
 C35, C36
 with sigma for 1-2 distances of 0.01 and sigma for 1-3 distances of 0.01
4. Uiso/Uaniso restraints and constraints
O3 \\sim O4 \\sim N2 \\sim C10 \\sim C11: within 1.7A with sigma of 0.02 and
sigma for terminal atoms of 0.04
Cl2 \\sim Cl1 \\sim C99 \\sim Cl3 \\sim Cl12 \\sim Cl10 \\sim C101 \\sim Cl11
\\sim Cl5 \\sim Cl6 \\sim C100 \\sim Cl4: within 1.7A with sigma of 0.02 and
sigma for terminal atoms of 0.04
C78 \\sim C79 \\sim C80 \\sim C81 \\sim C82 \\sim C83 \\sim C84 \\sim C85 \\sim
C87 \\sim C86 \\sim C77: within 1.7A with sigma of 0.02 and sigma for terminal
atoms of 0.04
C88 \\sim C89 \\sim C90 \\sim C91 \\sim C92 \\sim C93 \\sim C94 \\sim C95 \\sim
C96 \\sim C97 \\sim C98: within 1.7A with sigma of 0.02 and sigma for terminal
atoms of 0.04
Uanis(O3) \\sim Ueq, Uanis(O4) \\sim Ueq, Uanis(N2) \\sim Ueq, Uanis(C10) \\sim
Ueq, Uanis(C11) \\sim Ueq: with sigma of 0.01 and sigma for terminal atoms of
0.02
Uanis(Cl5) \\sim Ueq, Uanis(Cl6) \\sim Ueq, Uanis(C100) \\sim Ueq, Uanis(Cl4)
\\sim Ueq, Uanis(Cl12) \\sim Ueq, Uanis(Cl10) \\sim Ueq, Uanis(C101) \\sim Ueq,
Uanis(Cl11) \\sim Ueq, Uanis(Cl2) \\sim Ueq, Uanis(Cl1) \\sim Ueq, Uanis(C99)
\\sim Ueq, Uanis(Cl3) \\sim Ueq: with sigma of 0.01 and sigma for terminal
atoms of 0.02
Uanis(C102) \\sim Ueq: with sigma of 0.01 and sigma for terminal atoms of 0.02
Uanis(Cl9) \\sim Ueq, Uanis(Cl8) \\sim Ueq: with sigma of 0.01 and sigma for
terminal atoms of 0.02
Uanis(C88) \\sim Ueq, Uanis(C89) \\sim Ueq, Uanis(C90) \\sim Ueq, Uanis(C94)
\\sim Ueq, Uanis(C97) \\sim Ueq, Uanis(C91) \\sim Ueq, Uanis(C96) \\sim Ueq,
Uanis(C98) \\sim Ueq, Uanis(C95) \\sim Ueq, Uanis(C92) \\sim Ueq, Uanis(C93)
\\sim Ueq, Uanis(C77) \\sim Ueq, Uanis(C78) \\sim Ueq, Uanis(C79) \\sim Ueq,
Uanis(C80) \\sim Ueq, Uanis(C81) \\sim Ueq, Uanis(C83) \\sim Ueq, Uanis(C84)
\\sim Ueq, Uanis(C82) \\sim Ueq, Uanis(C85) \\sim Ueq, Uanis(C86) \\sim Ueq,
Uanis(C87) \\sim Ueq: with sigma of 0.01 and sigma for terminal atoms of 0.02
5.a Riding coordinates:
 C82(H82A,H82B,H82C), C93(H93A,H93B,H93C), C98(H98A,H98B,H98C)
5.b Ternary CH refined with riding coordinates:
 C77(H77), C88(H88), C99(H99), C102(H102), C101(H101), C100(H100)
5.c Secondary CH2 refined with riding coordinates:
 C78(H78A,H78B), C79(H79A,H79B), C80(H80A,H80B), C81(H81A,H81B), C83(H83A,
 H83B), C84(H84A,H84B), C89(H89A,H89B), C90(H90A,H90B), C91(H91A,H91B),
 C92(H92A,H92B), C94(H94A,H94B), C95(H95A,H95B), C96(H96A,H96B), C97(H97A,H97B),
  C85(H85A,H85B), C86(H86A,H86B)
5.d Aromatic/amide H refined with riding coordinates:
 C3(H3), C8(H8), C13(H13), C18(H18), C29(H29), C30(H30), C35(H35), C36(H36),
 C37(H37), C38(H38), C43(H43), C44(H44), C45(H45), C46(H46), C48(H48), C49(H49),
  C50(H50), C51(H51), C53(H53), C54(H54), C59(H59), C60(H60), C61(H61),
 C62(H62), C67(H67), C68(H68), C69(H69), C70(H70), C72(H72), C73(H73), C74(H74),
  C75(H75)
5.e Idealised Me refined as rotating group:
 C87(H87A,H87B,H87C)
;
_olex2_submission_special_instructions 'No special instructions were received'
_oxdiff_exptl_absorpt_empirical_details
;
Empirical correction (ABSPACK) includes:
- Absorption correction using spherical harmonics
- Frame scaling
;
_oxdiff_exptl_absorpt_empirical_full_max 3.583
_oxdiff_exptl_absorpt_empirical_full_min 0.149

loop_
_space_group_symop_operation_xyz
'x, y, z'
'-x, y+1/2, -z'

loop_
_atom_site_label
_atom_site_type_symbol
_atom_site_fract_x
_atom_site_fract_y
_atom_site_fract_z
_atom_site_U_iso_or_equiv
_atom_site_adp_type
_atom_site_occupancy
_atom_site_site_symmetry_order
_atom_site_calc_flag
_atom_site_refinement_flags_posn
_atom_site_refinement_flags_adp
_atom_site_refinement_flags_occupancy
_atom_site_disorder_assembly
_atom_site_disorder_group
O1 O 1.0746(4) 0.5044(5) 0.6798(5) 0.097(2) Uani 1 1 d . . . . .
O2 O 0.8388(5) 0.3255(6) 0.7028(5) 0.100(2) Uani 1 1 d . . . . .
O3 O 0.5674(11) 0.3098(14) 0.1483(8) 0.200(6) Uani 1 1 d . U . . .
O4 O 0.8195(8) 0.4583(9) 0.1247(6) 0.145(4) Uani 1 1 d . U . . .
N1 N 0.9553(6) 0.4139(6) 0.6899(5) 0.083(2) Uani 1 1 d . . . . .
N2 N 0.6939(9) 0.3911(11) 0.1381(8) 0.140(4) Uani 1 1 d . U . . .
C1 C 1.0059(7) 0.4552(7) 0.6551(8) 0.091(4) Uani 1 1 d . . . . .
C2 C 0.9771(6) 0.4439(5) 0.5808(7) 0.081(4) Uani 1 1 d . . . . .
C3 C 1.0306(7) 0.4740(6) 0.5385(9) 0.084(4) Uani 1 1 d . . . . .
H3 H 1.085516 0.502306 0.557469 0.101 Uiso 1 1 calc R . . . .
C4 C 1.0050(6) 0.4634(5) 0.4696(9) 0.079(3) Uani 1 1 d . . . . .
C5 C 1.0636(7) 0.4894(5) 0.4278(8) 0.080(3) Uani 1 1 d . . . . .
C6 C 1.0231(7) 0.5021(6) 0.3597(8) 0.086(4) Uani 1 1 d . . . . .
C7 C 0.9342(8) 0.4696(7) 0.3282(9) 0.096(4) Uani 1 1 d . U . . .
C8 C 0.8971(9) 0.4676(9) 0.2616(9) 0.109(4) Uani 1 1 d . U . . .
H8 H 0.929160 0.494885 0.233948 0.131 Uiso 1 1 calc R . . . .
C9 C 0.8109(9) 0.4257(10) 0.2306(10) 0.120(5) Uani 1 1 d . . . . .
C10 C 0.7752(14) 0.4278(13) 0.1610(12) 0.135(5) Uani 1 1 d . U . . .
C11 C 0.6411(14) 0.3452(16) 0.1740(12) 0.148(6) Uani 1 1 d . U . . .
C12 C 0.6784(9) 0.3442(10) 0.2474(10) 0.119(5) Uani 1 1 d . . . . .
C13 C 0.6297(8) 0.3059(8) 0.2880(8) 0.095(3) Uani 1 1 d . U . . .
H13 H 0.575116 0.276974 0.269172 0.114 Uiso 1 1 calc R . . . .
C14 C 0.6604(7) 0.3097(7) 0.3555(7) 0.085(3) Uani 1 1 d . U . . .
C15 C 0.5998(6) 0.2847(6) 0.3989(7) 0.088(3) Uani 1 1 d D U . . .
C16 C 0.6263(6) 0.3104(5) 0.4666(6) 0.069(3) Uani 1 1 d . U . . .
C17 C 0.7212(6) 0.3302(5) 0.4982(8) 0.074(3) Uani 1 1 d . . . . .
C18 C 0.7576(6) 0.3285(6) 0.5647(8) 0.074(3) Uani 1 1 d . . . . .
H18 H 0.722363 0.304324 0.591327 0.089 Uiso 1 1 calc R . . . .
C19 C 0.8441(6) 0.3600(6) 0.5966(8) 0.075(3) Uani 1 1 d . . . . .
C20 C 0.8774(7) 0.3632(7) 0.6649(9) 0.087(3) Uani 1 1 d . . . . .
C21 C 0.8954(6) 0.3983(5) 0.5514(8) 0.076(3) Uani 1 1 d . . . . .
C22 C 0.8649(6) 0.3926(5) 0.4842(8) 0.074(3) Uani 1 1 d . . . . .
C23 C 0.7780(6) 0.3556(5) 0.4548(8) 0.082(4) Uani 1 1 d . . . . .
C24 C 0.7437(7) 0.3494(6) 0.3848(8) 0.075(3) Uani 1 1 d . . . . .
C25 C 0.7969(7) 0.3865(5) 0.3429(8) 0.079(3) Uani 1 1 d . . . . .
C26 C 0.7627(9) 0.3840(8) 0.2754(9) 0.100(4) Uani 1 1 d . . . . .
C27 C 0.8857(7) 0.4262(6) 0.3724(8) 0.082(3) Uani 1 1 d . . . . .
C28 C 0.9186(7) 0.4262(5) 0.4395(8) 0.076(3) Uani 1 1 d . . . . .
C29 C 1.0748(9) 0.5556(7) 0.3231(9) 0.115(5) Uani 1 1 d . . . . .
H29 H 1.049528 0.566743 0.278118 0.138 Uiso 1 1 calc R . . . .
C30 C 1.1533(9) 0.5880(7) 0.3498(10) 0.116(5) Uani 1 1 d . U . . .
H30 H 1.179431 0.627851 0.325143 0.139 Uiso 1 1 calc R . . . .
C31 C 1.2017(7) 0.5658(6) 0.4148(9) 0.105(4) Uani 1 1 d . U . . .
C32 C 1.1596(7) 0.5048(6) 0.4526(8) 0.100(4) Uani 1 1 d . . . . .
C33 C 1.2143(6) 0.4632(6) 0.5124(7) 0.088(4) Uani 1 1 d . . . . .
C34 C 1.2947(7) 0.5085(7) 0.5441(9) 0.111(5) Uani 1 1 d D U . . .
C35 C 1.3316(8) 0.5730(8) 0.5085(10) 0.120(6) Uani 1 1 d D U . . .
H35 H 1.386166 0.600558 0.529584 0.144 Uiso 1 1 calc R . . . .
C36 C 1.2947(9) 0.5950(9) 0.4501(12) 0.127(6) Uani 1 1 d . U . . .
H36 H 1.326790 0.631581 0.427416 0.153 Uiso 1 1 calc R . . . .
C37 C 1.3342(8) 0.4866(8) 0.6092(9) 0.119(5) Uani 1 1 d D U . . .
H37 H 1.387497 0.516024 0.630607 0.143 Uiso 1 1 calc R . . . .
C38 C 1.2986(7) 0.4227(7) 0.6446(8) 0.108(4) Uani 1 1 d D U . . .
H38 H 1.322829 0.415775 0.690116 0.129 Uiso 1 1 calc R . . . .
C39 C 1.2248(6) 0.3680(7) 0.6108(8) 0.091(4) Uani 1 1 d D . . . .
C40 C 1.1907(6) 0.3803(6) 0.5396(8) 0.078(3) Uani 1 1 d . . . . .
C41 C 1.1289(6) 0.3116(5) 0.5035(7) 0.074(3) Uani 1 1 d . U . . .
C42 C 1.0828(6) 0.2564(5) 0.5403(8) 0.075(3) Uani 1 1 d . . . . .
C43 C 1.1063(8) 0.2533(6) 0.6066(10) 0.094(4) Uani 1 1 d . . . . .
H43 H 1.073759 0.218153 0.629903 0.113 Uiso 1 1 calc R . . . .
C44 C 1.1825(9) 0.3051(9) 0.6410(9) 0.116(5) Uani 1 1 d . . . . .
H44 H 1.204661 0.295538 0.686497 0.139 Uiso 1 1 calc R . . . .
C45 C 1.0047(7) 0.2039(5) 0.4997(9) 0.078(3) Uani 1 1 d . . . . .
H45 H 0.968567 0.171205 0.521572 0.094 Uiso 1 1 calc R . . . .
C46 C 0.9855(7) 0.2020(5) 0.4358(8) 0.079(3) Uani 1 1 d . . . . .
H46 H 0.933062 0.172159 0.413197 0.095 Uiso 1 1 calc R . . . .
C47 C 1.0410(7) 0.2438(6) 0.3979(9) 0.089(4) Uani 1 1 d . . . . .
C48 C 1.0265(10) 0.2296(8) 0.3287(10) 0.105(4) Uani 1 1 d . . . . .
H48 H 0.975670 0.198578 0.304782 0.125 Uiso 1 1 calc R . . . .
C49 C 1.0908(11) 0.2635(8) 0.2971(8) 0.104(4) Uani 1 1 d . . . . .
H49 H 1.082094 0.255080 0.251394 0.125 Uiso 1 1 calc R . . . .
C50 C 1.1646(10) 0.3077(8) 0.3309(10) 0.103(4) Uani 1 1 d . . . . .
H50 H 1.206530 0.326840 0.307841 0.123 Uiso 1 1 calc R . . . .
C51 C 1.1814(8) 0.3261(6) 0.3964(10) 0.098(4) Uani 1 1 d . . . . .
H51 H 1.233721 0.357798 0.416850 0.118 Uiso 1 1 calc R . . . .
C52 C 1.1188(6) 0.2971(5) 0.4362(7) 0.079(3) Uani 1 1 d . U . . .
C53 C 0.5155(6) 0.2416(7) 0.3735(7) 0.093(4) Uani 1 1 d D . . . .
H53 H 0.497337 0.226230 0.328629 0.112 Uiso 1 1 calc R . . . .
C54 C 0.4607(6) 0.2225(7) 0.4152(7) 0.087(3) Uani 1 1 d . . . . .
H54 H 0.410295 0.185570 0.400228 0.104 Uiso 1 1 calc R . . . .
C55 C 0.4801(6) 0.2592(6) 0.4828(7) 0.080(3) Uani 1 1 d . . . . .
C56 C 0.5575(5) 0.3126(5) 0.5039(6) 0.073(3) Uani 1 1 d . . . . .
C57 C 0.5660(5) 0.3694(5) 0.5630(6) 0.075(3) Uani 1 1 d . . . . .
C58 C 0.5126(6) 0.3413(7) 0.6079(7) 0.078(3) Uani 1 1 d . . . . .
C59 C 0.4419(8) 0.2752(8) 0.5849(10) 0.108(5) Uani 1 1 d . . . . .
H59 H 0.408883 0.255280 0.614481 0.130 Uiso 1 1 calc R . . . .
C60 C 0.4217(7) 0.2415(7) 0.5235(9) 0.088(4) Uani 1 1 d . . . . .
H60 H 0.369727 0.206878 0.508066 0.106 Uiso 1 1 calc R . . . .
C61 C 0.5352(7) 0.3783(7) 0.6722(8) 0.090(4) Uani 1 1 d . . . . .
H61 H 0.501288 0.361227 0.701974 0.108 Uiso 1 1 calc R . . . .
C62 C 0.6059(8) 0.4394(8) 0.6936(7) 0.096(4) Uani 1 1 d . . . . .
H62 H 0.626525 0.455318 0.738218 0.115 Uiso 1 1 calc R . . . .
C63 C 0.6458(7) 0.4769(7) 0.6425(7) 0.080(3) Uani 1 1 d . . . . .
C64 C 0.6167(6) 0.4499(6) 0.5768(6) 0.070(3) Uani 1 1 d . . . . .
C65 C 0.6455(6) 0.5042(5) 0.5231(7) 0.074(3) Uani 1 1 d . U . . .
C66 C 0.7269(6) 0.5551(5) 0.5470(8) 0.073(3) Uani 1 1 d . . . . .
C67 C 0.7603(7) 0.5709(6) 0.6156(8) 0.082(3) Uani 1 1 d . . . . .
H67 H 0.813730 0.603591 0.630426 0.099 Uiso 1 1 calc R . . . .
C68 C 0.7184(7) 0.5412(7) 0.6583(7) 0.092(4) Uani 1 1 d . . . . .
H68 H 0.736300 0.562702 0.701807 0.110 Uiso 1 1 calc R . . . .
C69 C 0.7684(7) 0.5907(5) 0.4978(8) 0.080(3) Uani 1 1 d . U . . .
H69 H 0.823394 0.620886 0.512208 0.096 Uiso 1 1 calc R . . . .
C70 C 0.7349(7) 0.5839(6) 0.4353(8) 0.082(3) Uani 1 1 d . U . . .
H70 H 0.767712 0.603670 0.405600 0.098 Uiso 1 1 calc R . . . .
C71 C 0.6447(6) 0.5448(6) 0.4104(7) 0.071(3) Uani 1 1 d . . . . .
C72 C 0.6020(9) 0.5472(7) 0.3424(10) 0.105(4) Uani 1 1 d . . . . .
H72 H 0.633701 0.568338 0.312403 0.126 Uiso 1 1 calc R . . . .
C73 C 0.5151(9) 0.5190(7) 0.3197(9) 0.107(4) Uani 1 1 d . . . . .
H73 H 0.487232 0.520660 0.274340 0.128 Uiso 1 1 calc R . . . .
C74 C 0.4665(8) 0.4865(7) 0.3665(8) 0.089(3) Uani 1 1 d . . . . .
H74 H 0.407034 0.466139 0.351431 0.107 Uiso 1 1 calc R . . . .
C75 C 0.5058(7) 0.4855(6) 0.4303(8) 0.079(3) Uani 1 1 d . . . . .
H75 H 0.471153 0.470383 0.460043 0.095 Uiso 1 1 calc R . . . .
C76 C 0.6012(6) 0.5069(5) 0.4568(7) 0.072(3) Uani 1 1 d . U . . .
C77 C 0.9862(11) 0.4301(10) 0.7613(9) 0.137(5) Uani 1 1 d D U . . .
H77 H 0.941136 0.396143 0.778231 0.165 Uiso 1 1 calc R . . . .
C78 C 0.9765(15) 0.5253(11) 0.7887(9) 0.155(6) Uani 1 1 d D U . . .
H78A H 0.926937 0.554102 0.756755 0.186 Uiso 1 1 calc R . . . .
H78B H 1.031159 0.557925 0.786713 0.186 Uiso 1 1 calc R . . . .
C79 C 0.9606(14) 0.544(2) 0.8583(10) 0.190(7) Uani 1 1 d D U . . .
H79A H 0.982533 0.604676 0.871865 0.228 Uiso 1 1 calc R . . . .
H79B H 0.996762 0.502115 0.889783 0.228 Uiso 1 1 calc R . . . .
C80 C 0.8607(15) 0.537(3) 0.8629(16) 0.239(9) Uani 1 1 d D U . . .
H80A H 0.836087 0.597054 0.850572 0.287 Uiso 1 1 calc R . . . .
H80B H 0.832378 0.498326 0.825895 0.287 Uiso 1 1 calc R . . . .
C81 C 0.817(2) 0.508(3) 0.9191(17) 0.272(12) Uani 1 1 d D U . . .
H81A H 0.811564 0.443007 0.919392 0.327 Uiso 1 1 calc R . . . .
H81B H 0.855259 0.526996 0.961731 0.327 Uiso 1 1 calc R . . . .
C82 C 0.723(2) 0.551(4) 0.909(2) 0.33(2) Uani 1 1 d D U . . .
H82A H 0.727429 0.615602 0.907753 0.496 Uiso 1 1 d R . . . .
H82B H 0.684809 0.529342 0.868203 0.496 Uiso 1 1 d R . . . .
H82C H 0.697379 0.533972 0.945583 0.496 Uiso 1 1 d R . . . .
C83 C 1.0760(13) 0.3844(12) 0.7995(11) 0.163(6) Uani 1 1 d D U . . .
H83A H 1.127506 0.411385 0.786987 0.195 Uiso 1 1 calc R . . . .
H83B H 1.084233 0.390981 0.847261 0.195 Uiso 1 1 calc R . . . .
C84 C 1.0665(18) 0.2839(13) 0.7794(10) 0.189(7) Uani 1 1 d D U . . .
H84A H 1.002795 0.267595 0.769531 0.226 Uiso 1 1 calc R . . . .
H84B H 1.086745 0.276242 0.738825 0.226 Uiso 1 1 calc R . . . .
C88 C 0.651(3) 0.414(2) 0.0578(17) 0.249(10) Uani 1 1 d D U . . .
H88 H 0.693822 0.451812 0.041385 0.299 Uiso 1 1 calc R . . . .
C89 C 0.658(3) 0.316(3) 0.035(2) 0.273(11) Uani 1 1 d D U . . .
H89A H 0.610830 0.283322 0.050010 0.327 Uiso 1 1 calc R . . . .
H89B H 0.638704 0.317197 -0.012837 0.327 Uiso 1 1 calc R . . . .
C90 C 0.741(3) 0.252(3) 0.051(2) 0.310(13) Uani 1 1 d D U . . .
H90A H 0.765385 0.246347 0.099000 0.373 Uiso 1 1 calc R . . . .
H90B H 0.787791 0.273095 0.030949 0.373 Uiso 1 1 calc R . . . .
C91 C 0.701(4) 0.160(3) 0.021(3) 0.343(14) Uani 1 1 d D U . . .
H91A H 0.637363 0.159079 0.020220 0.411 Uiso 1 1 calc R . . . .
H91B H 0.705062 0.159404 -0.025446 0.411 Uiso 1 1 calc R . . . .
C92 C 0.744(4) 0.072(4) 0.0533(19) 0.339(16) Uani 1 1 d D U . . .
H92A H 0.710137 0.050471 0.084310 0.407 Uiso 1 1 calc R . . . .
H92B H 0.805967 0.083308 0.077983 0.407 Uiso 1 1 calc R . . . .
C93 C 0.742(4) 0.000(3) -0.001(3) 0.38(2) Uani 1 1 d D U . . .
H93A H 0.756762 -0.055366 0.023234 0.563 Uiso 1 1 d R . . . .
H93B H 0.783862 0.009934 -0.028276 0.563 Uiso 1 1 d R . . . .
H93C H 0.681512 -0.002016 -0.027956 0.563 Uiso 1 1 d R . . . .
C94 C 0.557(2) 0.459(3) 0.040(2) 0.298(13) Uani 1 1 d D U . . .
H94A H 0.515417 0.410147 0.042053 0.357 Uiso 1 1 calc R . . . .
H94B H 0.546950 0.473735 -0.006866 0.357 Uiso 1 1 calc R . . . .
C95 C 0.515(3) 0.541(3) 0.069(3) 0.354(15) Uani 1 1 d D U . . .
H95A H 0.466002 0.567399 0.034805 0.425 Uiso 1 1 calc R . . . .
H95B H 0.490571 0.521978 0.105773 0.425 Uiso 1 1 calc R . . . .
C96 C 0.591(3) 0.611(3) 0.093(2) 0.366(16) Uani 1 1 d D U . . .
H96A H 0.636310 0.586314 0.130074 0.439 Uiso 1 1 calc R . . . .
H96B H 0.620457 0.623325 0.057056 0.439 Uiso 1 1 calc R . . . .
C97 C 0.554(3) 0.699(3) 0.114(2) 0.355(18) Uani 1 1 d D U . . .
H97A H 0.487869 0.696756 0.103700 0.427 Uiso 1 1 calc R . . . .
H97B H 0.570788 0.749703 0.089658 0.427 Uiso 1 1 calc R . . . .
C98 C 0.591(3) 0.715(4) 0.190(2) 0.33(2) Uani 1 1 d D U . . .
H98A H 0.575187 0.665346 0.214602 0.500 Uiso 1 1 d R . . . .
H98B H 0.656357 0.719486 0.199282 0.500 Uiso 1 1 d R . . . .
H98C H 0.566657 0.769856 0.202102 0.500 Uiso 1 1 d R . . . .
C85 C 1.120(2) 0.2189(18) 0.8320(13) 0.242(10) Uani 1 1 d D U . . .
H85A H 1.182574 0.237788 0.847020 0.290 Uiso 1 1 calc R . . . .
H85B H 1.117845 0.158079 0.814334 0.290 Uiso 1 1 calc R . . . .
C87 C 1.132(3) 0.193(4) 0.9576(15) 0.36(2) Uani 1 1 d D U . . .
H87A H 1.173717 0.147505 0.950912 0.536 Uiso 1 1 calc GR . . . .
H87B H 1.094872 0.169985 0.984872 0.536 Uiso 1 1 calc GR . . . .
H87C H 1.165958 0.244541 0.979418 0.536 Uiso 1 1 calc GR . . . .
C86 C 1.072(2) 0.223(4) 0.8899(16) 0.300(14) Uani 1 1 d D U . . .
H86A H 1.051771 0.284483 0.893774 0.360 Uiso 1 1 calc R . . . .
H86B H 1.018791 0.184630 0.878986 0.360 Uiso 1 1 calc R . . . .
Cl1 Cl 0.3513(3) 0.6711(3) 0.2622(4) 0.176(2) Uani 1 1 d . U . . .
Cl3 Cl 0.3281(8) 0.7958(6) 0.1584(4) 0.251(4) Uani 1 1 d . U . . .
Cl2 Cl 0.1879(5) 0.6732(9) 0.1654(4) 0.243(4) Uani 1 1 d . U . . .
Cl12 Cl 0.0732(8) 0.4286(10) 0.1544(7) 0.298(5) Uani 1 1 d D U . . .
Cl9 Cl 0.7346(7) 0.0922(12) 0.2334(8) 0.342(7) Uani 1 1 d D U . . .
Cl6 Cl 0.3291(8) 0.2483(15) 0.2116(7) 0.340(7) Uani 1 1 d D U . . .
Cl7 Cl 0.5304(10) 0.0727(11) 0.2226(9) 0.331(7) Uani 1 1 d D . . . .
Cl5 Cl 0.3033(10) 0.2919(10) 0.0758(5) 0.313(6) Uani 1 1 d D U . . .
Cl4 Cl 0.3361(11) 0.4289(15) 0.1769(10) 0.416(10) Uani 1 1 d D U . . .
Cl11 Cl 0.002(3) 0.348(3) 0.0340(14) 0.60(2) Uani 1 1 d D U . . .
C99 C 0.2748(12) 0.7339(14) 0.2090(10) 0.142(6) Uani 1 1 d . U . . .
H99 H 0.250001 0.777376 0.235596 0.171 Uiso 1 1 calc R . . . .
Cl8 Cl 0.599(3) -0.018(3) 0.1352(19) 0.67(3) Uani 1 1 d D U . . .
C102 C 0.6223(11) 0.079(3) 0.1870(12) 0.245(13) Uani 1 1 d D U . . .
H102 H 0.610073 0.131081 0.156802 0.294 Uiso 1 1 calc R . . . .
Cl10 Cl 0.075(3) 0.515(3) 0.0436(15) 0.67(3) Uani 1 1 d D U . . .
C101 C -0.002(2) 0.451(3) 0.0766(12) 0.56(7) Uani 1 1 d D U . . .
H101 H -0.061394 0.476796 0.075766 0.675 Uiso 1 1 calc R . . . .
C100 C 0.3666(19) 0.3199(15) 0.1565(8) 0.279(17) Uani 1 1 d D U . . .
H100 H 0.432029 0.314429 0.160987 0.334 Uiso 1 1 calc R . . . .

loop_
_atom_site_aniso_label
_atom_site_aniso_U_11
_atom_site_aniso_U_22
_atom_site_aniso_U_33
_atom_site_aniso_U_23
_atom_site_aniso_U_13
_atom_site_aniso_U_12
O1 0.057(4) 0.090(4) 0.142(7) -0.029(5) 0.019(4) -0.010(3)
O2 0.084(5) 0.088(5) 0.135(7) 0.010(5) 0.041(5) -0.006(4)
O3 0.151(10) 0.244(15) 0.195(12) 0.009(11) 0.022(9) -0.089(10)
O4 0.148(8) 0.171(10) 0.128(8) 0.032(7) 0.056(7) -0.008(7)
N1 0.073(5) 0.077(5) 0.098(8) -0.003(5) 0.019(5) -0.001(4)
N2 0.110(7) 0.158(9) 0.155(8) -0.004(7) 0.040(6) -0.020(7)
C1 0.068(6) 0.063(5) 0.146(13) -0.019(7) 0.034(8) 0.012(5)
C2 0.050(5) 0.040(4) 0.159(12) -0.001(5) 0.037(6) 0.013(3)
C3 0.058(5) 0.042(4) 0.161(13) 0.013(6) 0.046(7) 0.015(4)
C4 0.054(5) 0.033(3) 0.164(12) 0.004(5) 0.054(7) 0.002(3)
C5 0.062(5) 0.039(4) 0.154(12) 0.002(5) 0.053(7) 0.007(4)
C6 0.065(6) 0.051(4) 0.160(13) 0.006(6) 0.063(7) 0.000(4)
C7 0.070(6) 0.061(5) 0.167(11) 0.008(7) 0.049(7) 0.012(5)
C8 0.091(9) 0.091(7) 0.153(11) 0.012(8) 0.045(8) 0.007(7)
C9 0.077(8) 0.099(8) 0.190(18) 0.021(9) 0.044(10) -0.001(6)
C10 0.134(10) 0.137(9) 0.139(10) 0.016(8) 0.045(9) -0.006(8)
C11 0.121(9) 0.171(11) 0.156(11) -0.007(9) 0.042(9) -0.014(9)
C12 0.086(8) 0.100(8) 0.177(17) -0.022(9) 0.045(10) 0.001(7)
C13 0.077(7) 0.092(7) 0.118(9) -0.003(7) 0.030(7) -0.003(6)
C14 0.073(6) 0.066(5) 0.123(9) -0.009(6) 0.037(7) 0.000(5)
C15 0.062(6) 0.058(5) 0.153(10) 0.003(6) 0.044(7) 0.001(4)
C16 0.051(4) 0.037(3) 0.127(8) -0.001(4) 0.035(5) 0.003(3)
C17 0.053(5) 0.035(3) 0.141(11) 0.000(5) 0.039(7) 0.000(3)
C18 0.048(5) 0.048(4) 0.134(11) -0.001(5) 0.035(6) 0.003(4)
C19 0.055(5) 0.049(4) 0.128(11) 0.001(5) 0.039(6) 0.007(4)
C20 0.068(6) 0.070(6) 0.128(12) -0.001(7) 0.035(8) 0.003(5)
C21 0.044(5) 0.039(4) 0.152(11) -0.009(5) 0.037(6) -0.003(3)
C22 0.049(5) 0.028(3) 0.153(11) -0.004(5) 0.039(6) -0.001(3)
C23 0.054(5) 0.037(4) 0.165(13) -0.005(5) 0.047(7) -0.001(3)
C24 0.061(6) 0.049(4) 0.125(11) 0.001(5) 0.042(6) 0.000(4)
C25 0.065(6) 0.046(4) 0.134(11) -0.006(5) 0.039(7) 0.006(4)
C26 0.078(7) 0.086(7) 0.150(14) -0.011(8) 0.054(9) 0.005(6)
C27 0.058(5) 0.052(5) 0.147(12) 0.004(6) 0.048(7) 0.008(4)
C28 0.056(5) 0.042(4) 0.137(11) -0.003(5) 0.036(7) 0.004(4)
C29 0.102(8) 0.058(5) 0.208(15) 0.005(7) 0.086(9) -0.013(5)
C30 0.079(7) 0.056(5) 0.231(15) 0.025(8) 0.074(8) 0.007(5)
C31 0.063(6) 0.043(4) 0.233(14) -0.017(6) 0.083(7) -0.007(4)
C32 0.067(6) 0.039(4) 0.212(14) -0.010(6) 0.070(8) -0.006(4)
C33 0.045(5) 0.061(5) 0.168(12) -0.035(6) 0.048(6) -0.005(4)
C34 0.044(5) 0.072(6) 0.214(15) -0.040(8) 0.030(7) -0.007(5)
C35 0.048(6) 0.072(7) 0.25(2) -0.044(10) 0.052(9) -0.012(5)
C36 0.066(8) 0.059(6) 0.27(2) -0.026(10) 0.076(9) -0.017(6)
C37 0.052(6) 0.092(8) 0.218(15) -0.050(9) 0.044(8) -0.004(6)
C38 0.056(6) 0.091(7) 0.166(13) -0.027(7) 0.007(7) 0.020(5)
C39 0.063(6) 0.059(5) 0.159(14) -0.022(7) 0.043(8) 0.009(5)
C40 0.057(5) 0.048(4) 0.141(11) -0.022(5) 0.045(6) -0.004(4)
C41 0.053(4) 0.033(3) 0.143(9) 0.002(5) 0.042(6) 0.003(3)
C42 0.062(5) 0.037(4) 0.134(11) -0.008(5) 0.039(7) -0.001(3)
C43 0.084(7) 0.050(5) 0.164(14) -0.006(7) 0.063(9) 0.012(5)
C44 0.092(8) 0.082(7) 0.180(14) -0.012(8) 0.046(9) 0.032(7)
C45 0.062(5) 0.043(4) 0.136(11) 0.003(5) 0.036(7) -0.010(4)
C46 0.065(6) 0.041(4) 0.134(11) 0.005(6) 0.030(7) 0.000(4)
C47 0.063(5) 0.044(4) 0.156(13) 0.015(6) 0.019(7) 0.003(4)
C48 0.107(9) 0.063(6) 0.142(14) 0.001(7) 0.029(9) 0.004(6)
C49 0.140(12) 0.079(7) 0.105(10) 0.023(7) 0.054(9) 0.024(8)
C50 0.104(10) 0.063(6) 0.151(14) 0.015(8) 0.051(10) 0.003(6)
C51 0.080(7) 0.041(4) 0.181(15) 0.003(6) 0.047(8) 0.010(4)
C52 0.061(5) 0.030(3) 0.156(9) 0.002(5) 0.044(6) 0.004(3)
C53 0.071(6) 0.061(5) 0.150(11) -0.002(6) 0.033(7) -0.004(5)
C54 0.050(5) 0.072(6) 0.143(11) -0.019(6) 0.035(6) -0.014(4)
C55 0.055(5) 0.053(4) 0.143(11) 0.003(5) 0.044(6) -0.008(4)
C56 0.046(4) 0.045(4) 0.130(9) -0.009(5) 0.029(5) -0.003(3)
C57 0.049(4) 0.047(4) 0.135(9) 0.012(5) 0.034(5) 0.000(3)
C58 0.055(5) 0.073(5) 0.116(10) 0.004(6) 0.039(6) 0.001(4)
C59 0.075(7) 0.061(5) 0.211(17) 0.034(8) 0.079(9) 0.000(5)
C60 0.056(5) 0.053(5) 0.162(12) -0.006(7) 0.040(7) -0.005(4)
C61 0.070(6) 0.075(6) 0.138(12) 0.017(7) 0.048(7) 0.003(5)
C62 0.078(6) 0.080(6) 0.130(11) 0.017(7) 0.028(7) 0.014(5)
C63 0.067(6) 0.064(5) 0.113(10) -0.003(6) 0.032(6) 0.003(4)
C64 0.053(5) 0.049(4) 0.119(10) 0.014(5) 0.043(6) 0.005(3)
C65 0.047(4) 0.040(4) 0.141(9) 0.002(5) 0.035(5) -0.004(3)
C66 0.047(4) 0.035(3) 0.145(11) 0.008(5) 0.037(6) 0.004(3)
C67 0.059(5) 0.054(5) 0.142(12) 0.012(6) 0.041(7) 0.003(4)
C68 0.071(6) 0.060(5) 0.143(11) -0.012(6) 0.023(7) 0.008(5)
C69 0.067(6) 0.030(3) 0.155(10) 0.000(6) 0.051(7) -0.001(4)
C70 0.060(6) 0.045(4) 0.156(10) -0.004(6) 0.056(7) -0.001(4)
C71 0.059(5) 0.051(4) 0.107(9) -0.004(5) 0.030(6) 0.000(4)
C72 0.092(8) 0.068(6) 0.171(16) 0.005(7) 0.060(10) 0.009(6)
C73 0.090(8) 0.066(6) 0.164(13) -0.002(7) 0.031(9) 0.005(6)
C74 0.070(6) 0.072(6) 0.121(11) -0.006(6) 0.016(8) 0.001(5)
C75 0.056(5) 0.050(4) 0.137(12) -0.004(5) 0.036(7) 0.001(4)
C76 0.050(5) 0.044(4) 0.126(9) -0.010(5) 0.033(5) -0.003(3)
C77 0.134(9) 0.124(8) 0.151(10) 0.016(8) 0.030(8) 0.005(8)
C78 0.172(10) 0.138(9) 0.145(10) -0.012(8) 0.020(9) 0.008(9)
C79 0.188(11) 0.186(12) 0.194(12) -0.004(10) 0.045(10) 0.013(10)
C80 0.223(12) 0.255(14) 0.248(14) 0.010(11) 0.074(11) 0.005(11)
C81 0.270(16) 0.279(16) 0.272(16) -0.003(12) 0.074(12) 0.010(12)
C82 0.32(3) 0.34(3) 0.33(3) 0.02(2) 0.07(2) 0.01(2)
C83 0.162(10) 0.152(10) 0.165(10) 0.006(9) 0.023(9) 0.016(9)
C84 0.202(12) 0.175(11) 0.179(11) -0.007(9) 0.029(9) 0.025(10)
C88 0.260(14) 0.265(15) 0.224(11) 0.009(11) 0.062(11) 0.007(12)
C89 0.277(15) 0.273(15) 0.270(14) -0.003(12) 0.072(11) -0.005(12)
C90 0.317(16) 0.307(17) 0.303(16) -0.003(12) 0.068(12) -0.003(12)
C91 0.346(17) 0.338(18) 0.338(17) 0.000(12) 0.072(12) 0.001(12)
C92 0.345(19) 0.33(2) 0.334(19) -0.003(13) 0.074(13) 0.011(13)
C93 0.39(3) 0.37(3) 0.37(3) 0.02(2) 0.11(2) -0.01(2)
C94 0.302(16) 0.300(16) 0.291(16) 0.003(12) 0.073(12) 0.015(12)
C95 0.355(18) 0.353(18) 0.353(18) 0.002(12) 0.086(12) 0.002(12)
C96 0.362(19) 0.361(19) 0.370(19) -0.007(12) 0.081(12) 0.000(12)
C97 0.36(2) 0.35(2) 0.36(2) -0.009(13) 0.081(13) 0.011(13)
C98 0.33(3) 0.33(3) 0.34(3) 0.03(2) 0.08(2) -0.03(2)
C85 0.255(14) 0.224(13) 0.236(13) 0.018(10) 0.041(10) 0.031(11)
C87 0.36(3) 0.35(3) 0.34(2) 0.00(2) 0.03(2) 0.00(2)
C86 0.308(17) 0.290(17) 0.302(17) 0.000(12) 0.072(12) -0.001(13)
Cl1 0.138(3) 0.119(3) 0.276(7) 0.016(3) 0.064(4) -0.001(3)
Cl3 0.388(12) 0.209(7) 0.184(6) -0.024(5) 0.125(7) -0.086(8)
Cl2 0.157(5) 0.321(11) 0.238(7) -0.044(7) 0.027(5) -0.015(6)
Cl12 0.269(10) 0.288(11) 0.372(13) 0.008(10) 0.148(10) 0.021(9)
Cl9 0.215(8) 0.372(15) 0.467(16) 0.126(14) 0.136(10) -0.001(9)
Cl6 0.257(10) 0.47(2) 0.313(12) -0.016(12) 0.112(9) 0.048(12)
Cl7 0.313(13) 0.267(13) 0.458(19) -0.017(13) 0.183(14) -0.027(11)
Cl5 0.346(13) 0.316(13) 0.231(9) -0.049(8) -0.016(8) -0.071(11)
Cl4 0.323(14) 0.389(18) 0.460(18) -0.175(16) -0.045(13) -0.031(13)
Cl11 0.58(3) 0.57(3) 0.64(3) -0.06(2) 0.14(2) -0.03(3)
C99 0.133(10) 0.148(10) 0.157(11) -0.007(9) 0.054(9) 0.024(8)
Cl8 0.72(3) 0.64(4) 0.63(3) -0.05(3) 0.14(2) 0.01(3)
C102 0.227(17) 0.240(18) 0.273(18) 0.038(13) 0.072(13) -0.019(13)
Cl10 0.66(3) 0.68(4) 0.67(3) 0.02(3) 0.16(2) -0.04(3)
C101 0.56(7) 0.56(7) 0.56(7) 0.001(15) 0.14(2) 0.004(15)
C100 0.28(2) 0.27(2) 0.28(2) 0.011(14) 0.056(14) -0.014(14)

loop_
_atom_type_symbol
_atom_type_description
_atom_type_scat_dispersion_real
_atom_type_scat_dispersion_imag
_atom_type_scat_source
C C 0.0181 0.0091 'International Tables Vol C Tables 4.2.6.8 and 6.1.1.4'
H H 0.0000 0.0000 'International Tables Vol C Tables 4.2.6.8 and 6.1.1.4'
Cl Cl 0.3639 0.7018 'International Tables Vol C Tables 4.2.6.8 and 6.1.1.4'
N N 0.0311 0.0180 'International Tables Vol C Tables 4.2.6.8 and 6.1.1.4'
O O 0.0492 0.0322 'International Tables Vol C Tables 4.2.6.8 and 6.1.1.4'

loop_
_geom_angle_atom_site_label_1
_geom_angle_atom_site_label_2
_geom_angle_atom_site_label_3
_geom_angle
_geom_angle_site_symmetry_1
_geom_angle_site_symmetry_3
_geom_angle_publ_flag
C1 N1 C20 127.0(12) . . ?
C1 N1 C77 113.0(11) . . ?
C20 N1 C77 119.9(12) . . ?
C10 N2 C11 128.1(19) . . ?
C10 N2 C88 112(2) . . ?
C11 N2 C88 120(2) . . ?
O1 C1 N1 125.1(14) . . ?
O1 C1 C2 118.6(11) . . ?
N1 C1 C2 116.3(10) . . ?
C3 C2 C1 122.4(10) . . ?
C3 C2 C21 117.7(13) . . ?
C21 C2 C1 119.9(10) . . ?
C4 C3 C2 123.0(11) . . ?
C3 C4 C5 121.9(10) . . ?
C3 C4 C28 119.3(11) . . ?
C28 C4 C5 118.8(15) . . ?
C4 C5 C32 123.5(14) . . ?
C6 C5 C4 117.1(10) . . ?
C6 C5 C32 119.4(10) . . ?
C5 C6 C7 122.9(10) . . ?
C5 C6 C29 115.9(11) . . ?
C7 C6 C29 121.1(15) . . ?
C6 C7 C27 115.4(14) . . ?
C8 C7 C6 125.4(12) . . ?
C8 C7 C27 118.8(12) . . ?
C7 C8 C9 124.3(14) . . ?
C8 C9 C26 116.2(16) . . ?
C10 C9 C8 121.5(15) . . ?
C10 C9 C26 122.3(14) . . ?
O4 C10 N2 123(2) . . ?
O4 C10 C9 120.6(18) . . ?
N2 C10 C9 116.5(17) . . ?
O3 C11 N2 124(2) . . ?
O3 C11 C12 120.9(19) . . ?
N2 C11 C12 115.1(17) . . ?
C13 C12 C11 120.3(14) . . ?
C13 C12 C26 119.8(17) . . ?
C26 C12 C11 119.9(16) . . ?
C14 C13 C12 120.8(13) . . ?
C13 C14 C15 120.3(10) . . ?
C13 C14 C24 120.7(11) . . ?
C24 C14 C15 118.3(12) . . ?
C16 C15 C14 117.8(9) . . ?
C16 C15 C53 120.2(10) . . ?
C53 C15 C14 121.9(12) . . ?
C15 C16 C17 120.5(9) . . ?
C15 C16 C56 118.1(8) . . ?
C56 C16 C17 121.4(11) . . ?
C18 C17 C16 124.3(9) . . ?
C18 C17 C23 118.9(10) . . ?
C23 C17 C16 116.8(12) . . ?
C17 C18 C19 125.1(11) . . ?
C18 C19 C21 114.4(13) . . ?
C20 C19 C18 124.0(11) . . ?
C20 C19 C21 121.4(10) . . ?
O2 C20 N1 120.4(15) . . ?
O2 C20 C19 121.9(11) . . ?
C19 C20 N1 117.6(12) . . ?
C2 C21 C19 117.2(13) . . ?
C22 C21 C2 121.0(10) . . ?
C22 C21 C19 121.8(9) . . ?
C21 C22 C23 120.7(10) . . ?
C21 C22 C28 121.6(9) . . ?
C23 C22 C28 117.7(13) . . ?
C22 C23 C17 118.0(14) . . ?
C24 C23 C17 119.7(9) . . ?
C24 C23 C22 122.1(11) . . ?
C14 C24 C23 122.6(10) . . ?
C14 C24 C25 119.1(13) . . ?
C23 C24 C25 118.3(10) . . ?
C24 C25 C27 120.2(13) . . ?
C26 C25 C24 118.6(10) . . ?
C26 C25 C27 121.2(12) . . ?
C12 C26 C9 117.9(17) . . ?
C25 C26 C9 121.1(13) . . ?
C25 C26 C12 120.9(14) . . ?
C7 C27 C25 118.2(14) . . ?
C28 C27 C7 121.8(11) . . ?
C28 C27 C25 119.9(11) . . ?
C4 C28 C22 117.0(13) . . ?
C27 C28 C4 121.3(11) . . ?
C27 C28 C22 121.7(9) . . ?
C30 C29 C6 123.1(17) . . ?
C29 C30 C31 122.6(13) . . ?
C30 C31 C32 117.9(11) . . ?
C30 C31 C36 127.7(13) . . ?
C32 C31 C36 114.3(16) . . ?
C5 C32 C31 116.9(13) . . ?
C5 C32 C33 123.6(10) . . ?
C31 C32 C33 119.5(10) . . ?
C34 C33 C32 116.4(11) . . ?
C34 C33 C40 119.9(13) . . ?
C40 C33 C32 123.7(9) . . ?
C35 C34 C33 119.6(14) . . ?
C37 C34 C33 117.7(12) . . ?
C37 C34 C35 122.7(12) . . ?
C36 C35 C34 122.9(14) . . ?
C35 C36 C31 123.2(15) . . ?
C34 C37 C38 123.2(12) . . ?
C37 C38 C39 119.6(13) . . ?
C38 C39 C40 118.1(12) . . ?
C44 C39 C38 124.6(15) . . ?
C44 C39 C40 117.3(11) . . ?
C33 C40 C39 116.5(10) . . ?
C33 C40 C41 126.0(13) . . ?
C39 C40 C41 117.3(9) . . ?
C42 C41 C40 117.9(12) . . ?
C52 C41 C40 121.5(9) . . ?
C52 C41 C42 120.5(9) . . ?
C41 C42 C45 115.3(13) . . ?
C43 C42 C41 122.2(10) . . ?
C43 C42 C45 122.5(11) . . ?
C42 C43 C44 118.3(12) . . ?
C39 C44 C43 123.7(16) . . ?
C46 C45 C42 122.7(11) . . ?
C45 C46 C47 122.8(11) . . ?
C46 C47 C52 116.1(14) . . ?
C48 C47 C46 121.9(11) . . ?
C48 C47 C52 121.9(11) . . ?
C49 C48 C47 118.1(14) . . ?
C50 C49 C48 121.5(15) . . ?
C49 C50 C51 123.6(14) . . ?
C50 C51 C52 121.2(12) . . ?
C41 C52 C47 119.9(10) . . ?
C41 C52 C51 126.5(10) . . ?
C51 C52 C47 113.5(13) . . ?
C54 C53 C15 119.7(12) . . ?
C53 C54 C55 121.1(9) . . ?
C56 C55 C54 117.7(9) . . ?
C60 C55 C54 120.2(9) . . ?
C60 C55 C56 122.2(12) . . ?
C16 C56 C57 122.3(7) . . ?
C55 C56 C16 119.0(9) . . ?
C55 C56 C57 118.7(8) . . ?
C58 C57 C56 115.3(8) . . ?
C64 C57 C56 125.8(9) . . ?
C64 C57 C58 118.8(10) . . ?
C57 C58 C59 118.4(13) . . ?
C61 C58 C57 117.1(9) . . ?
C61 C58 C59 124.4(11) . . ?
C60 C59 C58 123.1(12) . . ?
C59 C60 C55 118.5(10) . . ?
C62 C61 C58 123.0(11) . . ?
C61 C62 C63 116.5(13) . . ?
C64 C63 C62 121.1(10) . . ?
C64 C63 C68 117.3(11) . . ?
C68 C63 C62 121.6(13) . . ?
C57 C64 C65 122.7(11) . . ?
C63 C64 C57 118.0(9) . . ?
C63 C64 C65 119.1(8) . . ?
C66 C65 C64 113.9(11) . . ?
C76 C65 C64 126.0(8) . . ?
C76 C65 C66 120.1(10) . . ?
C67 C66 C65 120.4(10) . . ?
C67 C66 C69 123.2(10) . . ?
C69 C66 C65 116.4(13) . . ?
C68 C67 C66 121.4(11) . . ?
C67 C68 C63 123.6(13) . . ?
C70 C69 C66 124.1(11) . . ?
C69 C70 C71 119.8(11) . . ?
C72 C71 C70 120.6(11) . . ?
C72 C71 C76 121.1(10) . . ?
C76 C71 C70 118.3(12) . . ?
C73 C72 C71 121.0(13) . . ?
C72 C73 C74 119.2(15) . . ?
C75 C74 C73 120.1(11) . . ?
C74 C75 C76 122.9(11) . . ?
C65 C76 C71 119.7(9) . . ?
C65 C76 C75 124.7(10) . . ?
C71 C76 C75 115.0(12) . . ?
N1 C77 C78 119.2(13) . . ?
N1 C77 C83 117.9(14) . . ?
C78 C77 C83 111.2(15) . . ?
C77 C78 C79 124.1(18) . . ?
C78 C79 C80 115(2) . . ?
C81 C80 C79 133(3) . . ?
C82 C81 C80 110.5(19) . . ?
C84 C83 C77 105.7(15) . . ?
C85 C84 C83 114.6(16) . . ?
C89 C88 N2 94(3) . . ?
C94 C88 N2 116(3) . . ?
C94 C88 C89 118(3) . . ?
C90 C89 C88 129(4) . . ?
C89 C90 C91 104(3) . . ?
C92 C91 C90 119(4) . . ?
C91 C92 C93 110(2) . . ?
C88 C94 C95 134(3) . . ?
C96 C95 C94 107.4(19) . . ?
C97 C96 C95 111(2) . . ?
C96 C97 C98 110(2) . . ?
C84 C85 C86 105.2(17) . . ?
C87 C86 C85 114(2) . . ?
Cl1 C99 Cl3 109.8(10) . . ?
Cl2 C99 Cl1 112.7(13) . . ?
Cl2 C99 Cl3 112.6(12) . . ?
Cl9 C102 Cl8 116(2) . . ?
Cl7 C102 Cl9 123.5(15) . . ?
Cl7 C102 Cl8 99(2) . . ?
Cl12 C101 Cl11 101.7(15) . . ?
Cl12 C101 Cl10 96.4(14) . . ?
Cl11 C101 Cl10 99.1(16) . . ?
Cl6 C100 Cl5 106.7(13) . . ?
Cl6 C100 Cl4 104.5(18) . . ?
Cl4 C100 Cl5 109.2(13) . . ?

loop_
_geom_bond_atom_site_label_1
_geom_bond_atom_site_label_2
_geom_bond_distance
_geom_bond_site_symmetry_2
_geom_bond_publ_flag
O1 C1 1.272(13) . ?
O2 C20 1.223(15) . ?
O3 C11 1.23(2) . ?
O4 C10 1.21(2) . ?
N1 C1 1.326(15) . ?
N1 C20 1.390(15) . ?
N1 C77 1.457(18) . ?
N2 C10 1.32(2) . ?
N2 C11 1.40(2) . ?
N2 C88 1.67(4) . ?
C1 C2 1.501(17) . ?
C2 C3 1.406(16) . ?
C2 C21 1.413(15) . ?
C3 C4 1.392(16) . ?
C4 C5 1.439(16) . ?
C4 C28 1.419(15) . ?
C5 C6 1.406(17) . ?
C5 C32 1.440(15) . ?
C6 C7 1.431(18) . ?
C6 C29 1.453(15) . ?
C7 C8 1.356(19) . ?
C7 C27 1.458(17) . ?
C8 C9 1.45(2) . ?
C9 C10 1.41(2) . ?
C9 C26 1.45(2) . ?
C11 C12 1.49(3) . ?
C12 C13 1.37(2) . ?
C12 C26 1.40(2) . ?
C13 C14 1.361(17) . ?
C14 C15 1.485(16) . ?
C14 C24 1.391(16) . ?
C15 C16 1.410(16) . ?
C15 C53 1.411(11) . ?
C16 C17 1.461(14) . ?
C16 C56 1.446(13) . ?
C17 C18 1.352(15) . ?
C17 C23 1.440(16) . ?
C18 C19 1.398(15) . ?
C19 C20 1.381(17) . ?
C19 C21 1.471(16) . ?
C21 C22 1.355(15) . ?
C22 C23 1.421(15) . ?
C22 C28 1.466(16) . ?
C23 C24 1.417(16) . ?
C24 C25 1.433(16) . ?
C25 C26 1.367(18) . ?
C25 C27 1.461(16) . ?
C27 C28 1.355(16) . ?
C29 C30 1.28(2) . ?
C30 C31 1.41(2) . ?
C31 C32 1.442(16) . ?
C31 C36 1.49(2) . ?
C32 C33 1.448(19) . ?
C33 C34 1.406(15) . ?
C33 C40 1.432(16) . ?
C34 C35 1.404(13) . ?
C34 C37 1.37(2) . ?
C35 C36 1.24(2) . ?
C37 C38 1.384(12) . ?
C38 C39 1.420(11) . ?
C39 C40 1.447(17) . ?
C39 C44 1.368(19) . ?
C40 C41 1.459(14) . ?
C41 C42 1.414(15) . ?
C41 C52 1.382(16) . ?
C42 C43 1.331(17) . ?
C42 C45 1.493(17) . ?
C43 C44 1.42(2) . ?
C45 C46 1.282(16) . ?
C46 C47 1.428(18) . ?
C47 C48 1.411(19) . ?
C47 C52 1.478(16) . ?
C48 C49 1.40(2) . ?
C49 C50 1.34(2) . ?
C50 C51 1.344(19) . ?
C51 C52 1.469(17) . ?
C53 C54 1.369(17) . ?
C54 C55 1.463(17) . ?
C55 C56 1.395(12) . ?
C55 C60 1.390(16) . ?
C56 C57 1.464(15) . ?
C57 C58 1.438(14) . ?
C57 C64 1.409(12) . ?
C58 C59 1.445(18) . ?
C58 C61 1.402(17) . ?
C59 C60 1.330(19) . ?
C61 C62 1.390(17) . ?
C62 C63 1.454(17) . ?
C63 C64 1.382(15) . ?
C63 C68 1.433(15) . ?
C64 C65 1.521(15) . ?
C65 C66 1.428(13) . ?
C65 C76 1.372(15) . ?
C66 C67 1.404(16) . ?
C66 C69 1.427(16) . ?
C67 C68 1.288(16) . ?
C69 C70 1.272(15) . ?
C70 C71 1.459(15) . ?
C71 C72 1.397(18) . ?
C71 C76 1.410(15) . ?
C72 C73 1.354(18) . ?
C73 C74 1.441(19) . ?
C74 C75 1.309(16) . ?
C75 C76 1.453(14) . ?
C77 C78 1.539(13) . ?
C77 C83 1.553(13) . ?
C78 C79 1.545(13) . ?
C79 C80 1.549(14) . ?
C80 C81 1.537(14) . ?
C81 C82 1.528(14) . ?
C83 C84 1.541(13) . ?
C84 C85 1.527(13) . ?
C88 C89 1.543(14) . ?
C88 C94 1.539(14) . ?
C89 C90 1.540(14) . ?
C90 C91 1.551(15) . ?
C91 C92 1.535(14) . ?
C92 C93 1.536(14) . ?
C94 C95 1.553(14) . ?
C95 C96 1.540(14) . ?
C96 C97 1.536(14) . ?
C97 C98 1.546(14) . ?
C85 C86 1.546(14) . ?
C87 C86 1.537(14) . ?
Cl1 C99 1.673(19) . ?
Cl3 C99 1.73(2) . ?
Cl2 C99 1.67(2) . ?
Cl12 C101 1.760(15) . ?
Cl9 C102 1.751(14) . ?
Cl6 C100 1.751(14) . ?
Cl7 C102 1.734(14) . ?
Cl5 C100 1.759(14) . ?
Cl4 C100 1.758(14) . ?
Cl11 C101 1.764(15) . ?
Cl8 C102 1.770(14) . ?
Cl10 C101 1.768(15) . ?
